data_4510821
loop_
_publ_author_name
'Sl\'adkov\'a, Veronika'
'Cibulkov\'a, Jana'
'Eigner, V\'aclav'
'\<Sturc, Anton\'in'
'Kratochv\'il, Bohumil'
'Rohl\'i\<cek, Jan'

_publ_section_title
;
 Application and Comparison of Cocrystallization Techniques on Trospium
 Chloride Cocrystals
;
_journal_issue 6
_journal_name_full 'Crystal Growth &amp; Design'
_journal_page_first 2931
_journal_paper_doi 10.1021/cg500226z
_journal_volume 14
_journal_year 2014
_chemical_formula_moiety 'C25 H30 N O3, C7 H6 O3, Cl'
_chemical_formula_sum 'C32 H36 Cl N O6'
_chemical_formula_weight 566.09
_space_group_IT_number 14
_symmetry_cell_setting monoclinic
_symmetry_space_group_name_Hall '-P 2ybc'
_symmetry_space_group_name_H-M 'P 1 21/c 1'
_atom_sites_solution_hydrogens difmap
_atom_sites_solution_primary direct
_cell_angle_alpha 90
_cell_angle_beta 130.671(4)
_cell_angle_gamma 90
_cell_formula_units_Z 4
_cell_length_a 20.0561(5)
_cell_length_b 19.5073(2)
_cell_length_c 9.6398(2)
_cell_measurement_reflns_used 11467
_cell_measurement_temperature 180
_cell_measurement_theta_max 76
_cell_measurement_theta_min 5
_cell_volume 2860.5(2)
_computing_cell_refinement 'CrysAlis, (Oxford Diffraction, 2002)'
_computing_data_collection 'Xcalibur, (Oxford Diffraction, 2002)'
_computing_data_reduction 'CrysAlis, (Oxford Diffraction, 2002)'
_computing_molecular_graphics 'CAMERON (Watkin et al., 1996)'
_computing_publication_material 'CRYSTALS (Betteridge et al., 2003)'
_computing_structure_refinement 'CRYSTALS (Betteridge et al., 2003)'
_computing_structure_solution 'SIR92 (Altomare et al., 1994)'
_diffrn_ambient_pressure 101
_diffrn_ambient_temperature 180
_diffrn_measured_fraction_theta_full 0.997
_diffrn_measured_fraction_theta_max 0.979
_diffrn_measurement_device Area
_diffrn_measurement_device_type 'Oxford Diffraction XCALIBUR'
_diffrn_measurement_method \w
_diffrn_radiation_monochromator graphite
_diffrn_radiation_type 'Cu K\a'
_diffrn_radiation_wavelength 1.54184
_diffrn_reflns_av_R_equivalents 0.038
_diffrn_reflns_limit_h_max 21
_diffrn_reflns_limit_h_min -25
_diffrn_reflns_limit_k_max 24
_diffrn_reflns_limit_k_min -24
_diffrn_reflns_limit_l_max 11
_diffrn_reflns_limit_l_min -6
_diffrn_reflns_number 24852
_diffrn_reflns_theta_full 71.149
_diffrn_reflns_theta_max 76.504
_diffrn_reflns_theta_min 4.533
_diffrn_standards_number 0
_exptl_absorpt_coefficient_mu 1.557
_exptl_absorpt_correction_T_max 0.90
_exptl_absorpt_correction_T_min 0.55
_exptl_absorpt_correction_type analytical
_exptl_absorpt_process_details
; 
 Analytical Absorption (De Meulenaer & Tompa, 1965) 
;
_exptl_crystal_colour colourless
_exptl_crystal_density_diffrn 1.314
_exptl_crystal_density_method 'not measured'
_exptl_crystal_description plate
_exptl_crystal_F_000 1200
_exptl_crystal_size_max 0.611
_exptl_crystal_size_mid 0.370
_exptl_crystal_size_min 0.065
_refine_diff_density_max 0.25
_refine_diff_density_min -0.27
_refine_ls_extinction_method None
_refine_ls_goodness_of_fit_ref 0.9703
_refine_ls_hydrogen_treatment constr
_refine_ls_matrix_type full
_refine_ls_number_parameters 361
_refine_ls_number_reflns 5862
_refine_ls_number_restraints 0
_refine_ls_R_factor_all 0.0551
_refine_ls_R_factor_gt 0.0449
_refine_ls_shift/su_max 0.0076071
_refine_ls_shift/su_mean 0.0008400
_refine_ls_structure_factor_coef Fsqd
_refine_ls_weighting_details
;
 Method, part 1, Chebychev polynomial, (Watkin, 1994, Prince, 1982) 
 [weight] = 1.0/[A~0~*T~0~(x)+A~1~*T~1~(x) ... +A~n-1~]*T~n-1~(x)] 
 where A~i~ are the Chebychev coefficients listed below and x= Fcalc/Fmax 
 Method = Robust Weighting (Prince, 1982) 
 W = [weight] * [1-(deltaF/6*sigmaF)^2^]^2^ 
 A~i~ are: 
 0.212E+04 0.354E+04 0.211E+04 829. 168. 
;
_refine_ls_weighting_scheme calc
_refine_ls_wR_factor_all 0.1292
_refine_ls_wR_factor_gt 0.1108
_refine_ls_wR_factor_ref 0.1292
_reflns_limit_h_max 19
_reflns_limit_h_min -25
_reflns_limit_k_max 24
_reflns_limit_k_min 0
_reflns_limit_l_max 11
_reflns_limit_l_min 0
_reflns_number_gt 4810
_reflns_number_total 5881
_reflns_threshold_expression I>2.0\s(I)
_oxford_diffrn_Wilson_B_factor 3.47
_oxford_diffrn_Wilson_scale 0.08
_oxford_refine_ls_r_factor_ref 0.0551
_oxford_refine_ls_scale 3.40(3)
_oxford_reflns_number_all 5863
_oxford_reflns_threshold_expression_ref I>0.0\s(I)
_cod_data_source_file cg500226z_si_001.cif
_cod_data_source_block VS_TCl_Sal
_cod_depositor_comments 'Adding full bibliography for 4510821--4510824.cif.'
_cod_original_sg_symbol_H-M 'P 1 21/c 1 '
_cod_original_formula_sum 'C32 H36 Cl1 N1 O6'
_cod_database_code 4510821

loop_
_symmetry_equiv_pos_as_xyz
x,y,z
-x,-y,-z
-x,y+1/2,-z+1/2
x,-y+1/2,z+1/2

loop_
_atom_site_label
_atom_site_type_symbol
_atom_site_fract_x
_atom_site_fract_y
_atom_site_fract_z
_atom_site_U_iso_or_equiv
_atom_site_occupancy
_atom_site_adp_type
_atom_site_refinement_flags_posn
C30 C 0.20800(13) 0.35654(10) -0.4471(3) 0.0439 1.0000 Uani .
C31 C 0.12571(14) 0.38374(11) -0.5932(3) 0.0498 1.0000 Uani .
C32 C 0.05620(15) 0.37740(12) -0.5932(3) 0.0567 1.0000 Uani .
C33 C 0.06821(15) 0.34384(13) -0.4537(4) 0.0600 1.0000 Uani .
C34 C 0.14908(16) 0.31554(14) -0.3096(3) 0.0600 1.0000 Uani .
C35 C 0.21835(14) 0.32237(12) -0.3072(3) 0.0501 1.0000 Uani .
C36 C 0.28257(14) 0.36726(10) -0.4423(3) 0.0452 1.0000 Uani .
O37 O 0.35878(9) 0.34367(8) -0.2931(2) 0.0498 1.0000 Uani .
O38 O 0.27498(11) 0.39678(10) -0.5636(2) 0.0618 1.0000 Uani .
O39 O 0.11007(12) 0.41724(10) -0.7345(2) 0.0688 1.0000 Uani .
C1 C 0.70313(11) 0.44872(9) 0.2337(2) 0.0356 1.0000 Uani .
C2 C 0.75925(11) 0.39426(9) 0.2335(2) 0.0345 1.0000 Uani .
C3 C 0.79761(12) 0.42313(9) 0.1503(2) 0.0372 1.0000 Uani .
C4 C 0.79194(13) 0.38510(11) 0.0219(3) 0.0441 1.0000 Uani .
C5 C 0.82841(14) 0.40985(13) -0.0514(3) 0.0522 1.0000 Uani .
C6 C 0.86890(15) 0.47301(13) 0.0007(3) 0.0531 1.0000 Uani .
C7 C 0.87550(15) 0.51099(11) 0.1301(3) 0.0528 1.0000 Uani .
C8 C 0.84019(14) 0.48619(10) 0.2053(3) 0.0465 1.0000 Uani .
C9 C 0.83209(11) 0.36773(9) 0.4275(2) 0.0369 1.0000 Uani .
C10 C 0.85384(14) 0.29864(11) 0.4542(3) 0.0522 1.0000 Uani .
C11 C 0.92004(17) 0.27400(13) 0.6292(4) 0.0704 1.0000 Uani .
C12 C 0.96418(16) 0.31748(15) 0.7785(3) 0.0651 1.0000 Uani .
C13 C 0.94373(14) 0.38564(14) 0.7527(3) 0.0552 1.0000 Uani .
C14 C 0.87804(13) 0.41126(11) 0.5771(3) 0.0465 1.0000 Uani .
C15 C 0.60840(12) 0.46000(9) 0.3016(2) 0.0369 1.0000 Uani .
C16 C 0.62440(12) 0.45002(9) 0.4778(2) 0.0391 1.0000 Uani .
C17 C 0.59298(13) 0.38138(9) 0.4910(2) 0.0385 1.0000 Uani .
C18 C 0.63160(15) 0.31950(10) 0.4664(3) 0.0472 1.0000 Uani .
C19 C 0.56903(15) 0.30805(9) 0.2569(3) 0.0467 1.0000 Uani .
C20 C 0.49714(13) 0.36296(9) 0.1743(2) 0.0391 1.0000 Uani .
C21 C 0.52092(12) 0.43043(9) 0.1353(2) 0.0371 1.0000 Uani .
C22 C 0.43846(13) 0.43206(10) 0.3040(3) 0.0400 1.0000 Uani .
C23 C 0.34612(14) 0.40367(12) 0.1750(3) 0.0510 1.0000 Uani .
C24 C 0.35664(16) 0.32749(13) 0.2219(4) 0.0590 1.0000 Uani .
C25 C 0.45475(15) 0.31249(10) 0.3469(3) 0.0446 1.0000 Uani .
O1 O 0.67904(9) 0.42429(6) 0.32485(19) 0.0410 1.0000 Uani .
O2 O 0.68004(10) 0.50284(7) 0.1566(2) 0.0483 1.0000 Uani .
O3 O 0.70178(8) 0.33842(6) 0.12956(18) 0.0397 1.0000 Uani .
Cl1 Cl 0.51939(3) 0.38222(2) -0.23745(6) 0.0406 1.0000 Uani .
N1 N 0.49521(10) 0.37410(7) 0.3285(2) 0.0356 1.0000 Uani .
H151 H 0.6117 0.5082 0.2812 0.0432 1.0000 Uiso R
H212 H 0.5228 0.4223 0.0387 0.0453 1.0000 Uiso R
H211 H 0.4752 0.4631 0.0924 0.0442 1.0000 Uiso R
H201 H 0.4383 0.3463 0.0618 0.0472 1.0000 Uiso R
H171 H 0.6024 0.3788 0.6010 0.0464 1.0000 Uiso R
H162 H 0.5934 0.4864 0.4847 0.0472 1.0000 Uiso R
H161 H 0.6862 0.4556 0.5806 0.0475 1.0000 Uiso R
H182 H 0.6326 0.2796 0.5270 0.0561 1.0000 Uiso R
H181 H 0.6926 0.3305 0.5160 0.0578 1.0000 Uiso R
H191 H 0.5432 0.2626 0.2253 0.0559 1.0000 Uiso R
H192 H 0.6011 0.3134 0.2130 0.0553 1.0000 Uiso R
H221 H 0.4586 0.4414 0.4262 0.0481 1.0000 Uiso R
H222 H 0.4462 0.4740 0.2589 0.0468 1.0000 Uiso R
H231 H 0.3194 0.4104 0.0461 0.0623 1.0000 Uiso R
H232 H 0.3101 0.4272 0.1917 0.0616 1.0000 Uiso R
H241 H 0.3255 0.2995 0.1108 0.0717 1.0000 Uiso R
H242 H 0.3348 0.3158 0.2831 0.0721 1.0000 Uiso R
H251 H 0.4675 0.2713 0.3133 0.0543 1.0000 Uiso R
H252 H 0.4823 0.3100 0.4763 0.0534 1.0000 Uiso R
H101 H 0.8223 0.2683 0.3526 0.0634 1.0000 Uiso R
H111 H 0.9349 0.2262 0.6480 0.0860 1.0000 Uiso R
H121 H 1.0091 0.2994 0.8972 0.0789 1.0000 Uiso R
H131 H 0.9739 0.4156 0.8538 0.0676 1.0000 Uiso R
H141 H 0.8643 0.4587 0.5577 0.0561 1.0000 Uiso R
H41 H 0.7639 0.3419 -0.0140 0.0538 1.0000 Uiso R
H51 H 0.8246 0.3841 -0.1370 0.0624 1.0000 Uiso R
H61 H 0.8925 0.4898 -0.0503 0.0644 1.0000 Uiso R
H71 H 0.9033 0.5531 0.1687 0.0630 1.0000 Uiso R
H81 H 0.8461 0.5132 0.2942 0.0553 1.0000 Uiso R
H321 H 0.0017 0.3962 -0.6905 0.0690 1.0000 Uiso R
H331 H 0.0197 0.3397 -0.4583 0.0715 1.0000 Uiso R
H341 H 0.1565 0.2917 -0.2152 0.0715 1.0000 Uiso R
H351 H 0.2754 0.3031 -0.2075 0.0593 1.0000 Uiso R
H31 H 0.6562 0.3530 0.0310 0.0610 1.0000 Uiso R
H371 H 0.3999 0.3545 -0.2916 0.0743 1.0000 Uiso R
H391 H 0.1571 0.4133 -0.7157 0.1047 1.0000 Uiso R

loop_
_atom_site_aniso_label
_atom_site_aniso_U_11
_atom_site_aniso_U_22
_atom_site_aniso_U_33
_atom_site_aniso_U_23
_atom_site_aniso_U_13
_atom_site_aniso_U_12
C30 0.0432(10) 0.0377(9) 0.0444(10) -0.0042(8) 0.0258(9) -0.0032(8)
C31 0.0457(11) 0.0426(10) 0.0459(11) -0.0028(8) 0.0230(9) -0.0035(8)
C32 0.0403(10) 0.0572(13) 0.0554(13) -0.0060(10) 0.0237(10) -0.0009(9)
C33 0.0446(11) 0.0655(14) 0.0657(14) -0.0142(11) 0.0340(11) -0.0096(10)
C34 0.0537(12) 0.0723(15) 0.0563(13) 0.0004(11) 0.0369(11) -0.0055(11)
C35 0.0434(10) 0.0542(12) 0.0463(11) 0.0002(9) 0.0264(9) -0.0014(9)
C36 0.0472(10) 0.0387(10) 0.0444(10) -0.0024(8) 0.0276(9) -0.0020(8)
O37 0.0421(7) 0.0509(8) 0.0508(8) 0.0072(6) 0.0279(7) 0.0024(6)
O38 0.0560(9) 0.0764(11) 0.0498(9) 0.0104(8) 0.0330(8) -0.0018(8)
O39 0.0549(9) 0.0744(12) 0.0560(10) 0.0187(8) 0.0269(8) 0.0063(8)
C1 0.0339(8) 0.0336(8) 0.0381(8) 0.0008(7) 0.0229(7) -0.0003(7)
C2 0.0335(8) 0.0320(8) 0.0362(9) 0.0008(6) 0.0219(7) 0.0006(6)
C3 0.0351(8) 0.0367(9) 0.0371(9) 0.0059(7) 0.0224(8) 0.0061(7)
C4 0.0423(10) 0.0482(10) 0.0398(10) -0.0011(8) 0.0259(9) 0.0007(8)
C5 0.0476(11) 0.0708(14) 0.0404(10) 0.0026(10) 0.0296(9) 0.0047(10)
C6 0.0503(11) 0.0661(14) 0.0535(12) 0.0166(10) 0.0386(10) 0.0096(10)
C7 0.0532(12) 0.0451(11) 0.0715(14) 0.0085(10) 0.0456(12) 0.0011(9)
C8 0.0497(11) 0.0405(10) 0.0597(12) -0.0014(9) 0.0402(10) -0.0020(8)
C9 0.0330(8) 0.0382(9) 0.0386(9) 0.0035(7) 0.0229(8) 0.0008(7)
C10 0.0479(11) 0.0398(10) 0.0509(11) 0.0060(9) 0.0242(10) 0.0018(8)
C11 0.0563(14) 0.0505(13) 0.0663(15) 0.0224(11) 0.0231(12) 0.0045(11)
C12 0.0471(12) 0.0782(17) 0.0474(12) 0.0206(11) 0.0207(10) 0.0006(11)
C13 0.0420(10) 0.0795(16) 0.0404(11) -0.0054(10) 0.0252(9) -0.0082(10)
C14 0.0401(10) 0.0506(11) 0.0437(10) -0.0019(8) 0.0250(9) -0.0001(8)
C15 0.0392(9) 0.0320(8) 0.0432(9) 0.0026(7) 0.0286(8) 0.0055(7)
C16 0.0410(9) 0.0373(9) 0.0372(9) -0.0038(7) 0.0246(8) 0.0015(7)
C17 0.0451(10) 0.0397(9) 0.0308(9) 0.0029(7) 0.0248(8) 0.0056(7)
C18 0.0611(12) 0.0362(9) 0.0527(11) 0.0122(8) 0.0407(10) 0.0143(9)
C19 0.0713(14) 0.0312(9) 0.0576(12) -0.0009(8) 0.0509(12) 0.0009(9)
C20 0.0518(10) 0.0366(9) 0.0338(9) -0.0044(7) 0.0301(9) -0.0060(8)
C21 0.0431(9) 0.0381(9) 0.0342(8) 0.0043(7) 0.0270(8) 0.0009(7)
C22 0.0454(10) 0.0374(9) 0.0437(10) 0.0038(7) 0.0320(9) 0.0037(7)
C23 0.0459(11) 0.0572(12) 0.0507(11) 0.0052(10) 0.0317(10) -0.0011(9)
C24 0.0588(13) 0.0586(13) 0.0607(13) 0.0052(11) 0.0395(12) -0.0101(11)
C25 0.0631(12) 0.0349(9) 0.0464(10) 0.0001(7) 0.0403(10) -0.0050(8)
O1 0.0458(7) 0.0375(7) 0.0492(7) 0.0091(5) 0.0351(6) 0.0095(5)
O2 0.0535(8) 0.0367(7) 0.0663(9) 0.0141(6) 0.0442(8) 0.0102(6)
O3 0.0363(6) 0.0344(6) 0.0403(7) -0.0020(5) 0.0213(6) -0.0026(5)
Cl1 0.0422(2) 0.0452(2) 0.0351(2) 0.00002(16) 0.0255(2) 0.00325(17)
N1 0.0449(8) 0.0321(7) 0.0333(7) 0.0006(5) 0.0270(7) 0.0001(6)

loop_
_atom_type_symbol
_atom_type_scat_dispersion_real
_atom_type_scat_dispersion_imag
_atom_type_scat_Cromer_Mann_a1
_atom_type_scat_Cromer_Mann_b1
_atom_type_scat_Cromer_Mann_a2
_atom_type_scat_Cromer_Mann_b2
_atom_type_scat_Cromer_Mann_a3
_atom_type_scat_Cromer_Mann_b3
_atom_type_scat_Cromer_Mann_a4
_atom_type_scat_Cromer_Mann_b4
_atom_type_scat_Cromer_Mann_c
_atom_type_scat_source
C 0.0181 0.0091 2.3100 20.8439 1.0200 10.2075 1.5886 0.5687 0.8650 51.6512 0.2156 'International Tables Vol C 4.2.6.8 and 6.1.1.4'
H 0.0000 0.0000 0.4930 10.5109 0.3229 26.1257 0.1402 3.1424 0.0408 57.7998 0.0030 'International Tables Vol C 4.2.6.8 and 6.1.1.4'
N 0.0311 0.0180 12.2126 0.0057 3.1322 9.8933 2.0125 28.9975 1.1663 0.5826 -11.5290 'International Tables Vol C 4.2.6.8 and 6.1.1.4'
O 0.0492 0.0322 3.0485 13.2771 2.2868 5.7011 1.5463 0.3239 0.8670 32.9089 0.2508 'International Tables Vol C 4.2.6.8 and 6.1.1.4'
Cl 0.3639 0.7018 11.4604 0.0104 7.1964 1.1662 6.2556 18.5194 1.6455 47.7784 -9.5574 'International Tables Vol C 4.2.6.8 and 6.1.1.4'

loop_
_geom_angle_atom_site_label_1
_geom_angle_atom_site_label_2
_geom_angle_atom_site_label_3
_geom_angle
_geom_angle_publ_flag
C31 C30 C35 119.3(2) yes
C31 C30 C36 118.88(19) yes
C35 C30 C36 121.80(18) yes
C30 C31 C32 119.2(2) yes
C30 C31 O39 123.0(2) yes
C32 C31 O39 117.8(2) yes
C31 C32 C33 120.3(2) yes
C31 C32 H321 118.6 no
C33 C32 H321 121.0 no
C32 C33 C34 121.1(2) yes
C32 C33 H331 118.4 no
C34 C33 H331 120.5 no
C33 C34 C35 119.0(2) yes
C33 C34 H341 120.5 no
C35 C34 H341 120.5 no
C30 C35 C34 121.1(2) yes
C30 C35 H351 118.7 no
C34 C35 H351 120.2 no
C30 C36 O37 114.37(18) yes
C30 C36 O38 122.93(19) yes
O37 C36 O38 122.7(2) yes
C36 O37 H371 110.8 no
C31 O39 H391 104.3 no
C2 C1 O1 109.31(14) yes
C2 C1 O2 126.27(17) yes
O1 C1 O2 124.29(17) yes
C1 C2 C3 111.16(14) yes
C1 C2 C9 110.26(14) yes
C3 C2 C9 111.00(14) yes
C1 C2 O3 105.72(13) yes
C3 C2 O3 111.47(14) yes
C9 C2 O3 107.02(14) yes
C2 C3 C4 119.60(17) yes
C2 C3 C8 121.22(17) yes
C4 C3 C8 119.16(18) yes
C3 C4 C5 120.3(2) yes
C3 C4 H41 119.3 no
C5 C4 H41 120.5 no
C4 C5 C6 120.3(2) yes
C4 C5 H51 119.9 no
C6 C5 H51 119.8 no
C5 C6 C7 119.7(2) yes
C5 C6 H61 120.0 no
C7 C6 H61 120.2 no
C6 C7 C8 120.2(2) yes
C6 C7 H71 121.2 no
C8 C7 H71 118.7 no
C3 C8 C7 120.3(2) yes
C3 C8 H81 121.4 no
C7 C8 H81 118.3 no
C2 C9 C10 119.30(17) yes
C2 C9 C14 121.54(17) yes
C10 C9 C14 119.15(18) yes
C9 C10 C11 119.9(2) yes
C9 C10 H101 119.7 no
C11 C10 H101 120.4 no
C10 C11 C12 120.7(2) yes
C10 C11 H111 120.0 no
C12 C11 H111 119.3 no
C11 C12 C13 119.7(2) yes
C11 C12 H121 119.1 no
C13 C12 H121 121.2 no
C12 C13 C14 120.3(2) yes
C12 C13 H131 120.0 no
C14 C13 H131 119.7 no
C13 C14 C9 120.4(2) yes
C13 C14 H141 120.8 no
C9 C14 H141 118.8 no
C16 C15 C21 112.79(15) yes
C16 C15 O1 106.88(14) yes
C21 C15 O1 108.54(14) yes
C16 C15 H151 110.9 no
C21 C15 H151 109.7 no
O1 C15 H151 107.9 no
C15 C16 C17 114.12(15) yes
C15 C16 H162 107.6 no
C17 C16 H162 108.6 no
C15 C16 H161 109.1 no
C17 C16 H161 109.9 no
H162 C16 H161 107.3 no
C16 C17 C18 113.69(16) yes
C16 C17 N1 108.81(14) yes
C18 C17 N1 102.07(15) yes
C16 C17 H171 110.4 no
C18 C17 H171 112.2 no
N1 C17 H171 109.3 no
C17 C18 C19 104.67(15) yes
C17 C18 H182 110.8 no
C19 C18 H182 110.6 no
C17 C18 H181 109.8 no
C19 C18 H181 110.6 no
H182 C18 H181 110.2 no
C18 C19 C20 105.32(14) yes
C18 C19 H191 110.8 no
C20 C19 H191 110.2 no
C18 C19 H192 110.2 no
C20 C19 H192 111.1 no
H191 C19 H192 109.2 no
C19 C20 C21 112.94(16) yes
C19 C20 N1 101.83(14) yes
C21 C20 N1 109.08(14) yes
C19 C20 H201 112.3 no
C21 C20 H201 110.4 no
N1 C20 H201 109.9 no
C20 C21 C15 113.43(15) yes
C20 C21 H212 108.1 no
C15 C21 H212 109.5 no
C20 C21 H211 108.2 no
C15 C21 H211 108.9 no
H212 C21 H211 108.6 no
C23 C22 N1 104.43(16) yes
C23 C22 H221 112.3 no
N1 C22 H221 105.9 no
C23 C22 H222 113.8 no
N1 C22 H222 111.7 no
H221 C22 H222 108.4 no
C22 C23 C24 104.74(18) yes
C22 C23 H231 110.7 no
C24 C23 H231 111.0 no
C22 C23 H232 110.0 no
C24 C23 H232 113.1 no
H231 C23 H232 107.4 no
C23 C24 C25 106.21(18) yes
C23 C24 H241 110.6 no
C25 C24 H241 109.3 no
C23 C24 H242 112.4 no
C25 C24 H242 109.8 no
H241 C24 H242 108.5 no
C24 C25 N1 105.54(16) yes
C24 C25 H251 112.6 no
N1 C25 H251 110.0 no
C24 C25 H252 112.5 no
N1 C25 H252 106.6 no
H251 C25 H252 109.4 no
C15 O1 C1 117.37(13) yes
C2 O3 H31 109.1 no
C20 N1 C25 110.75(13) yes
C20 N1 C17 100.49(13) yes
C25 N1 C17 112.37(14) yes
C20 N1 C22 116.67(14) yes
C25 N1 C22 101.81(14) yes
C17 N1 C22 115.18(14) yes

loop_
_geom_bond_atom_site_label_1
_geom_bond_atom_site_label_2
_geom_bond_distance
_geom_bond_publ_flag
C30 C31 1.400(3) yes
C30 C35 1.393(3) yes
C30 C36 1.480(3) yes
C31 C32 1.400(3) yes
C31 O39 1.350(3) yes
C32 C33 1.368(4) yes
C32 H321 0.935 no
C33 C34 1.389(4) yes
C33 H331 0.949 no
C34 C35 1.381(3) yes
C34 H341 0.944 no
C35 H351 0.971 no
C36 O37 1.324(2) yes
C36 O38 1.220(3) yes
O37 H371 0.841 no
O39 H391 0.839 no
C1 C2 1.549(2) yes
C1 O1 1.337(2) yes
C1 O2 1.197(2) yes
C2 C3 1.535(2) yes
C2 C9 1.529(2) yes
C2 O3 1.419(2) yes
C3 C4 1.383(3) yes
C3 C8 1.391(3) yes
C4 C5 1.394(3) yes
C4 H41 0.945 no
C5 C6 1.378(3) yes
C5 H51 0.926 no
C6 C7 1.381(3) yes
C6 H61 0.936 no
C7 C8 1.389(3) yes
C7 H71 0.924 no
C8 H81 0.945 no
C9 C10 1.388(3) yes
C9 C14 1.385(3) yes
C10 C11 1.386(3) yes
C10 H101 0.949 no
C11 C12 1.384(4) yes
C11 H111 0.959 no
C12 C13 1.366(4) yes
C12 H121 0.950 no
C13 C14 1.395(3) yes
C13 H131 0.942 no
C14 H141 0.949 no
C15 C16 1.521(2) yes
C15 C21 1.522(3) yes
C15 O1 1.459(2) yes
C15 H151 0.972 no
C16 C17 1.520(3) yes
C16 H162 0.973 no
C16 H161 0.964 no
C17 C18 1.534(3) yes
C17 N1 1.522(2) yes
C17 H171 0.950 no
C18 C19 1.549(3) yes
C18 H182 0.966 no
C18 H181 1.005 no
C19 C20 1.537(3) yes
C19 H191 0.970 no
C19 H192 0.980 no
C20 C21 1.528(2) yes
C20 N1 1.527(2) yes
C20 H201 1.003 no
C21 H212 0.969 no
C21 H211 0.961 no
C22 C23 1.510(3) yes
C22 N1 1.510(2) yes
C22 H221 0.982 no
C22 H222 0.985 no
C23 C24 1.527(3) yes
C23 H231 0.990 no
C23 H232 0.955 no
C24 C25 1.523(3) yes
C24 H241 0.982 no
C24 H242 0.964 no
C25 N1 1.524(2) yes
C25 H251 0.961 no
C25 H252 0.982 no
O3 H31 0.829 no

loop_
_geom_hbond_atom_site_label_D
_geom_hbond_atom_site_label_H
_geom_hbond_atom_site_label_A
_geom_hbond_site_symmetry_A
_geom_hbond_angle_DHA
_geom_hbond_distance_DH
_geom_hbond_distance_HA
_geom_hbond_distance_DA
_geom_hbond_publ_flag
C21 H211 O2 2_665 147 0.961 2.481 3.328(4) yes
C18 H182 O3 4_555 139 0.966 2.532 3.326(4) yes
C23 H231 O2 2_665 140 0.990 2.590 3.411(4) yes
O39 H391 C36 . 121 0.839 2.333 2.855(4) yes
O39 H391 O38 . 151 0.839 1.824 2.590(4) yes
